data_8105814
loop_
_publ_author_name
'Chen, Lianqing'
'Wu, Zhongda'

_publ_section_title
;
 Crystal structure of the phosphorescent complex
 diethyldithiophosphonato-\k2 S,S&#x2032;-bis(2-phenylpyridinato-\k2
 C,N)iridium(III), C26H26N2O2PS2Ir
;
_journal_issue 4
_journal_name_full 'Zeitschrift f\"ur Kristallographie - New Crystal Structures'
_journal_page_first 669
_journal_page_last 671
_journal_paper_doi 10.1515/ncrs-2019-0020
_journal_volume 234
_journal_year 2019
_chemical_formula_moiety 'C26 H26 Ir N2 O2 P S2'
_chemical_formula_sum 'C26 H26 Ir N2 O2 P S2'
_chemical_formula_weight 685.78
_chemical_name_systematic
;
Bis(2-phenylpyridinato-C^2^,N)iridium(O,O'-diethyldithiophosphate) 
;
_space_group_crystal_system orthorhombic
_space_group_IT_number 19
_space_group_name_Hall 'P 2ac 2ab'
_space_group_name_H-M_alt 'P 21 21 21'
_audit_creation_method SHELXL-2018/3
_cell_angle_alpha 90
_cell_angle_beta 90
_cell_angle_gamma 90
_cell_formula_units_Z 4
_cell_length_a 9.4097(6)
_cell_length_b 13.2837(9)
_cell_length_c 20.6400(14)
_cell_measurement_reflns_used 9763
_cell_measurement_temperature 293(2)
_cell_measurement_theta_max 28.28
_cell_measurement_theta_min 2.38
_cell_volume 2579.9(3)
_computing_cell_refinement 'SAINT V7.68A(Bruker AXS, 2009)'
_computing_data_collection 'SAINT V7.68A(Bruker AXS, 2009)'
_computing_data_reduction 'SAINT V7.68A(Bruker AXS, 2009)'
_computing_molecular_graphics 'Olex2 (Dolomanov et al., 2009)'
_computing_publication_material 'Olex2 (Dolomanov et al., 2009)'
_computing_structure_refinement 'ShelXL (Sheldrick, 2015)'
_computing_structure_solution 'ShelXT (Sheldrick, 2015)'
_diffrn_ambient_temperature 293
_diffrn_measured_fraction_theta_full 1.000
_diffrn_measured_fraction_theta_max 0.990
_diffrn_measurement_device_type 'Bruker D8 Venture'
_diffrn_measurement_method 'phi and omega scans'
_diffrn_radiation_monochromator graphite
_diffrn_radiation_type MoK\a
_diffrn_radiation_wavelength 0.71073
_diffrn_reflns_av_R_equivalents 0.0215
_diffrn_reflns_av_unetI/netI 0.0388
_diffrn_reflns_Laue_measured_fraction_full 1.000
_diffrn_reflns_Laue_measured_fraction_max 0.990
_diffrn_reflns_limit_h_max 10
_diffrn_reflns_limit_h_min -12
_diffrn_reflns_limit_k_max 11
_diffrn_reflns_limit_k_min -17
_diffrn_reflns_limit_l_max 26
_diffrn_reflns_limit_l_min -27
_diffrn_reflns_number 15950
_diffrn_reflns_point_group_measured_fraction_full 0.999
_diffrn_reflns_point_group_measured_fraction_max 0.977
_diffrn_reflns_theta_full 25.242
_diffrn_reflns_theta_max 28.276
_diffrn_reflns_theta_min 1.823
_exptl_absorpt_coefficient_mu 5.426
_exptl_absorpt_correction_T_max 0.6707
_exptl_absorpt_correction_T_min 0.6130
_exptl_absorpt_correction_type multi-scan
_exptl_absorpt_process_details SADABS
_exptl_crystal_colour yellow
_exptl_crystal_colour_primary yellow
_exptl_crystal_density_diffrn 1.766
_exptl_crystal_density_meas .
_exptl_crystal_density_method 'not measured'
_exptl_crystal_description block
_exptl_crystal_F_000 1344
_exptl_crystal_size_max 0.44
_exptl_crystal_size_mid 0.32
_exptl_crystal_size_min 0.2
_refine_diff_density_max 0.701
_refine_diff_density_min -0.617
_refine_diff_density_rms 0.080
_refine_ls_abs_structure_details
;
 Flack x determined using 2218 quotients [(I+)-(I-)]/[(I+)+(I-)]
(Parsons, Flack and Wagner, Acta Cryst. B69 (2013) 249-259).
;
_refine_ls_abs_structure_Flack 0.005(4)
_refine_ls_extinction_coef .
_refine_ls_extinction_method none
_refine_ls_goodness_of_fit_ref 0.975
_refine_ls_hydrogen_treatment constr
_refine_ls_matrix_type full
_refine_ls_number_parameters 309
_refine_ls_number_reflns 6267
_refine_ls_number_restraints 0
_refine_ls_restrained_S_all 0.975
_refine_ls_R_factor_all 0.0249
_refine_ls_R_factor_gt 0.0202
_refine_ls_shift/su_max 0.001
_refine_ls_shift/su_mean 0.000
_refine_ls_structure_factor_coef Fsqd
_refine_ls_weighting_details 'w=1/[\s^2^(Fo^2^)] where P=(Fo^2^+2Fc^2^)/3'
_refine_ls_weighting_scheme calc
_refine_ls_wR_factor_gt 0.0457
_refine_ls_wR_factor_ref 0.0471
_reflns_Friedel_coverage 0.754
_reflns_Friedel_fraction_full 0.998
_reflns_Friedel_fraction_max 0.960
_reflns_number_gt 5514
_reflns_number_total 6267
_reflns_threshold_expression 'I > 2\s(I)'
_cod_data_source_file suppl_ncrs-2019-0020_suppl.cif
_cod_data_source_block 0708dm
_cod_database_code 8105814
_shelx_space_group_comment
;
The symmetry employed for this shelxl refinement is uniquely defined
by the following loop, which should always be used as a source of
symmetry information in preference to the above space-group names.
They are only intended as comments.
;
_shelx_estimated_absorpt_t_max 0.410
_shelx_estimated_absorpt_t_min 0.199

loop_
_space_group_symop_operation_xyz
'x, y, z'
'-x+1/2, -y, z+1/2'
'-x, y+1/2, -z+1/2'
'x+1/2, -y+1/2, -z'

loop_
_atom_site_label
_atom_site_type_symbol
_atom_site_fract_x
_atom_site_fract_y
_atom_site_fract_z
_atom_site_U_iso_or_equiv
_atom_site_adp_type
_atom_site_occupancy
_atom_site_site_symmetry_order
_atom_site_calc_flag
_atom_site_refinement_flags_posn
_atom_site_refinement_flags_adp
_atom_site_refinement_flags_occupancy
_atom_site_disorder_assembly
_atom_site_disorder_group
C1 C 0.3077(4) 0.1013(3) 0.2149(2) 0.0385(9) Uani 1 1 d . . . . .
C2 C 0.2968(5) 0.0502(4) 0.2737(2) 0.0522(12) Uani 1 1 d . . . . .
H2 H 0.256444 -0.013680 0.274383 0.063 Uiso 1 1 calc R . . . .
C3 C 0.3446(6) 0.0922(5) 0.3309(2) 0.0623(14) Uani 1 1 d . . . . .
H3 H 0.334703 0.056685 0.369415 0.075 Uiso 1 1 calc R . . . .
C4 C 0.4068(6) 0.1862(5) 0.3316(2) 0.0643(15) Uani 1 1 d . . . . .
H4 H 0.439967 0.213330 0.370272 0.077 Uiso 1 1 calc R . . . .
C5 C 0.4196(5) 0.2393(4) 0.2751(3) 0.0576(13) Uani 1 1 d . . . . .
H5 H 0.461062 0.302881 0.275443 0.069 Uiso 1 1 calc R . . . .
C6 C 0.3707(4) 0.1984(4) 0.2167(2) 0.0415(10) Uani 1 1 d . . . . .
C7 C 0.3785(4) 0.2494(4) 0.1546(2) 0.0443(10) Uani 1 1 d . . . . .
C8 C 0.4328(5) 0.3462(4) 0.1446(3) 0.0599(13) Uani 1 1 d . . . . .
H8 H 0.468666 0.382920 0.179330 0.072 Uiso 1 1 calc R . . . .
C9 C 0.4329(6) 0.3869(5) 0.0833(3) 0.0729(17) Uani 1 1 d . . . . .
H9 H 0.469137 0.451021 0.076073 0.087 Uiso 1 1 calc R . . . .
C10 C 0.3794(6) 0.3321(4) 0.0334(3) 0.0728(16) Uani 1 1 d . . . . .
H10 H 0.376010 0.359191 -0.008147 0.087 Uiso 1 1 calc R . . . .
C11 C 0.3307(6) 0.2371(4) 0.0446(2) 0.0598(13) Uani 1 1 d . . . . .
H11 H 0.297095 0.199569 0.009716 0.072 Uiso 1 1 calc R . . . .
C12 C 0.0503(4) 0.1060(4) 0.14078(19) 0.0424(10) Uani 1 1 d . . . . .
C13 C -0.0028(5) 0.2026(4) 0.1306(2) 0.0550(12) Uani 1 1 d . . . . .
H13 H 0.058442 0.253089 0.116598 0.066 Uiso 1 1 calc R . . . .
C14 C -0.1446(6) 0.2252(5) 0.1407(3) 0.0735(17) Uani 1 1 d . . . . .
H14 H -0.177805 0.290189 0.133478 0.088 Uiso 1 1 calc R . . . .
C15 C -0.2360(7) 0.1516(6) 0.1614(3) 0.0820(18) Uani 1 1 d . . . . .
H15 H -0.331303 0.167042 0.168063 0.098 Uiso 1 1 calc R . . . .
C16 C -0.1887(6) 0.0557(6) 0.1725(3) 0.0738(17) Uani 1 1 d . . . . .
H16 H -0.251182 0.006254 0.186851 0.089 Uiso 1 1 calc R . . . .
C17 C -0.0452(5) 0.0328(4) 0.1619(2) 0.0523(12) Uani 1 1 d . . . . .
C18 C 0.0131(6) -0.0675(4) 0.1715(2) 0.0527(12) Uani 1 1 d . . . . .
C19 C -0.0595(6) -0.1520(5) 0.1929(3) 0.0721(17) Uani 1 1 d . . . . .
H19 H -0.156148 -0.147327 0.201757 0.086 Uiso 1 1 calc R . . . .
C20 C 0.0082(9) -0.2415(5) 0.2013(3) 0.0833(19) Uani 1 1 d . . . . .
H20 H -0.041322 -0.297505 0.216174 0.100 Uiso 1 1 calc R . . . .
C21 C 0.1513(8) -0.2482(4) 0.1873(3) 0.0784(18) Uani 1 1 d . . . . .
H21 H 0.199592 -0.308875 0.191729 0.094 Uiso 1 1 calc R . . . .
C22 C 0.2211(6) -0.1629(3) 0.1666(2) 0.0584(14) Uani 1 1 d . . . . .
H22 H 0.317990 -0.166785 0.158024 0.070 Uiso 1 1 calc R . . . .
C23 C 0.3078(7) -0.2522(4) -0.0200(3) 0.091(2) Uani 1 1 d . . . . .
H23A H 0.206801 -0.238006 -0.017709 0.109 Uiso 1 1 calc R . . . .
H23B H 0.340487 -0.235656 -0.063238 0.109 Uiso 1 1 calc R . . . .
C24 C 0.3315(7) -0.3562(5) -0.0077(3) 0.090(2) Uani 1 1 d . . . . .
H24A H 0.296212 -0.372988 0.034584 0.134 Uiso 1 1 calc GR . . . .
H24B H 0.431575 -0.370078 -0.009654 0.134 Uiso 1 1 calc GR . . . .
H24C H 0.282900 -0.395693 -0.039702 0.134 Uiso 1 1 calc GR . . . .
C25 C 0.5204(8) 0.0299(5) -0.0724(3) 0.0795(19) Uani 1 1 d . . . . .
H25A H 0.590586 0.063921 -0.045809 0.095 Uiso 1 1 calc R . . . .
H25B H 0.436613 0.072182 -0.074836 0.095 Uiso 1 1 calc R . . . .
C26 C 0.5778(9) 0.0133(5) -0.1376(3) 0.088(2) Uani 1 1 d . . . . .
H26A H 0.598300 0.077075 -0.157428 0.131 Uiso 1 1 calc GR . . . .
H26B H 0.509230 -0.022240 -0.163298 0.131 Uiso 1 1 calc GR . . . .
H26C H 0.663520 -0.025632 -0.134725 0.131 Uiso 1 1 calc GR . . . .
Ir1 Ir 0.24925(2) 0.05523(2) 0.12619(2) 0.03505(5) Uani 1 1 d . . . . .
N1 N 0.3291(4) 0.1952(3) 0.10392(17) 0.0417(8) Uani 1 1 d . . . . .
N2 N 0.1549(4) -0.0745(3) 0.15824(17) 0.0424(8) Uani 1 1 d . . . . .
O1 O 0.3834(4) -0.1904(2) 0.02748(16) 0.0553(8) Uani 1 1 d . . . . .
O2 O 0.4841(4) -0.0654(2) -0.04351(16) 0.0575(8) Uani 1 1 d . . . . .
P1 P 0.39312(13) -0.07235(9) 0.02057(6) 0.0440(3) Uani 1 1 d . . . . .
S1 S 0.48920(14) -0.01948(11) 0.09878(7) 0.0528(3) Uani 1 1 d . . . . .
S2 S 0.20587(12) -0.00357(9) 0.01168(5) 0.0483(3) Uani 1 1 d . . . . .

loop_
_atom_site_aniso_label
_atom_site_aniso_U_11
_atom_site_aniso_U_22
_atom_site_aniso_U_33
_atom_site_aniso_U_23
_atom_site_aniso_U_13
_atom_site_aniso_U_12
C1 0.0349(19) 0.042(2) 0.038(2) -0.0028(19) 0.0004(17) 0.0021(19)
C2 0.058(3) 0.054(3) 0.045(2) -0.001(2) -0.002(2) 0.003(2)
C3 0.063(3) 0.084(4) 0.040(2) 0.001(3) -0.003(2) 0.011(3)
C4 0.058(3) 0.088(4) 0.046(3) -0.022(3) -0.009(2) 0.006(3)
C5 0.047(3) 0.063(3) 0.063(3) -0.021(3) -0.005(2) -0.002(2)
C6 0.030(2) 0.052(3) 0.043(2) -0.008(2) 0.0021(18) 0.0012(19)
C7 0.036(2) 0.043(2) 0.054(3) -0.004(2) 0.0083(19) 0.000(2)
C8 0.058(3) 0.052(3) 0.071(3) -0.010(3) 0.012(2) -0.014(3)
C9 0.081(4) 0.050(3) 0.088(4) 0.002(3) 0.027(3) -0.018(3)
C10 0.101(4) 0.055(3) 0.063(3) 0.014(3) 0.026(3) 0.003(3)
C11 0.085(4) 0.048(3) 0.046(3) 0.000(2) 0.015(2) -0.005(3)
C12 0.041(2) 0.050(3) 0.035(2) -0.008(2) -0.0044(17) 0.003(2)
C13 0.052(3) 0.062(3) 0.051(3) -0.010(3) -0.003(2) 0.011(2)
C14 0.059(3) 0.085(4) 0.076(4) -0.019(3) -0.009(3) 0.023(3)
C15 0.038(3) 0.119(5) 0.089(4) -0.035(4) -0.007(3) 0.015(4)
C16 0.044(3) 0.098(5) 0.079(4) -0.020(4) 0.000(3) -0.012(3)
C17 0.048(3) 0.065(3) 0.043(2) -0.010(2) -0.004(2) -0.008(2)
C18 0.054(3) 0.062(3) 0.043(2) -0.006(2) -0.002(2) -0.019(3)
C19 0.073(4) 0.073(4) 0.070(3) -0.010(3) 0.010(3) -0.035(3)
C20 0.123(5) 0.062(4) 0.065(4) 0.006(3) 0.005(4) -0.045(4)
C21 0.126(6) 0.043(3) 0.066(4) 0.009(3) -0.004(4) -0.015(4)
C22 0.074(4) 0.038(2) 0.064(3) 0.010(2) -0.007(3) -0.001(3)
C23 0.129(5) 0.053(3) 0.091(4) -0.013(3) -0.043(4) -0.008(4)
C24 0.092(4) 0.061(4) 0.116(5) -0.017(4) -0.007(4) -0.009(3)
C25 0.107(5) 0.052(3) 0.080(4) -0.007(3) 0.035(4) -0.014(4)
C26 0.125(6) 0.066(4) 0.071(4) 0.002(3) 0.032(4) -0.013(4)
Ir1 0.03764(8) 0.03418(8) 0.03332(8) -0.00036(5) -0.00287(10) 0.00010(11)
N1 0.0422(19) 0.0395(19) 0.0433(18) 0.0000(16) 0.0076(16) -0.0021(16)
N2 0.048(2) 0.040(2) 0.0395(19) -0.0010(16) -0.0027(16) -0.0047(17)
O1 0.068(2) 0.0421(18) 0.0559(19) -0.0026(16) -0.0086(17) 0.0003(16)
O2 0.067(2) 0.0478(19) 0.058(2) -0.0046(16) 0.0114(17) 0.0024(18)
P1 0.0465(6) 0.0400(6) 0.0455(6) -0.0054(5) -0.0029(5) 0.0021(5)
S1 0.0425(7) 0.0555(7) 0.0604(7) -0.0162(7) -0.0122(6) 0.0070(6)
S2 0.0482(7) 0.0557(7) 0.0411(6) -0.0075(5) -0.0093(5) 0.0083(5)

loop_
_atom_type_symbol
_atom_type_description
_atom_type_scat_dispersion_real
_atom_type_scat_dispersion_imag
_atom_type_scat_source
C C 0.0033 0.0016 'International Tables Vol C Tables 4.2.6.8 and 6.1.1.4'
H H 0.0000 0.0000 'International Tables Vol C Tables 4.2.6.8 and 6.1.1.4'
Ir Ir -1.4442 7.9887 'International Tables Vol C Tables 4.2.6.8 and 6.1.1.4'
N N 0.0061 0.0033 'International Tables Vol C Tables 4.2.6.8 and 6.1.1.4'
O O 0.0106 0.0060 'International Tables Vol C Tables 4.2.6.8 and 6.1.1.4'
P P 0.1023 0.0942 'International Tables Vol C Tables 4.2.6.8 and 6.1.1.4'
S S 0.1246 0.1234 'International Tables Vol C Tables 4.2.6.8 and 6.1.1.4'

loop_
_geom_angle_atom_site_label_1
_geom_angle_atom_site_label_2
_geom_angle_atom_site_label_3
_geom_angle
_geom_angle_site_symmetry_1
_geom_angle_site_symmetry_3
C2 C1 C6 116.8(4) . .
C2 C1 Ir1 128.7(3) . .
C6 C1 Ir1 114.5(3) . .
C1 C2 H2 119.2 . .
C3 C2 C1 121.5(5) . .
C3 C2 H2 119.2 . .
C2 C3 H3 119.6 . .
C4 C3 C2 120.9(5) . .
C4 C3 H3 119.6 . .
C3 C4 H4 120.2 . .
C5 C4 C3 119.7(5) . .
C5 C4 H4 120.2 . .
C4 C5 H5 119.9 . .
C4 C5 C6 120.3(5) . .
C6 C5 H5 119.9 . .
C1 C6 C7 115.0(4) . .
C5 C6 C1 120.8(4) . .
C5 C6 C7 124.2(5) . .
C8 C7 C6 125.3(5) . .
N1 C7 C6 114.7(4) . .
N1 C7 C8 120.0(5) . .
C7 C8 H8 120.1 . .
C9 C8 C7 119.8(5) . .
C9 C8 H8 120.1 . .
C8 C9 H9 120.4 . .
C10 C9 C8 119.1(5) . .
C10 C9 H9 120.4 . .
C9 C10 H10 120.2 . .
C9 C10 C11 119.5(5) . .
C11 C10 H10 120.2 . .
C10 C11 H11 118.6 . .
N1 C11 C10 122.7(5) . .
N1 C11 H11 118.6 . .
C13 C12 Ir1 128.3(4) . .
C17 C12 C13 117.3(4) . .
C17 C12 Ir1 114.4(4) . .
C12 C13 H13 119.2 . .
C14 C13 C12 121.5(6) . .
C14 C13 H13 119.2 . .
C13 C14 H14 120.1 . .
C15 C14 C13 119.8(6) . .
C15 C14 H14 120.1 . .
C14 C15 H15 119.6 . .
C16 C15 C14 120.8(6) . .
C16 C15 H15 119.6 . .
C15 C16 H16 120.4 . .
C15 C16 C17 119.3(6) . .
C17 C16 H16 120.4 . .
C12 C17 C16 121.3(5) . .
C12 C17 C18 116.0(4) . .
C16 C17 C18 122.7(5) . .
C19 C18 C17 126.8(5) . .
N2 C18 C17 113.8(4) . .
N2 C18 C19 119.4(5) . .
C18 C19 H19 119.4 . .
C20 C19 C18 121.2(6) . .
C20 C19 H19 119.4 . .
C19 C20 H20 120.5 . .
C19 C20 C21 119.1(6) . .
C21 C20 H20 120.5 . .
C20 C21 H21 120.7 . .
C22 C21 C20 118.5(6) . .
C22 C21 H21 120.7 . .
C21 C22 H22 118.7 . .
N2 C22 C21 122.6(5) . .
N2 C22 H22 118.7 . .
H23A C23 H23B 108.1 . .
C24 C23 H23A 109.6 . .
C24 C23 H23B 109.6 . .
C24 C23 O1 110.5(5) . .
O1 C23 H23A 109.6 . .
O1 C23 H23B 109.6 . .
C23 C24 H24A 109.5 . .
C23 C24 H24B 109.5 . .
C23 C24 H24C 109.5 . .
H24A C24 H24B 109.5 . .
H24A C24 H24C 109.5 . .
H24B C24 H24C 109.5 . .
H25A C25 H25B 108.2 . .
C26 C25 H25A 109.7 . .
C26 C25 H25B 109.7 . .
O2 C25 H25A 109.7 . .
O2 C25 H25B 109.7 . .
O2 C25 C26 109.6(5) . .
C25 C26 H26A 109.5 . .
C25 C26 H26B 109.5 . .
C25 C26 H26C 109.5 . .
H26A C26 H26B 109.5 . .
H26A C26 H26C 109.5 . .
H26B C26 H26C 109.5 . .
C1 Ir1 C12 90.92(16) . .
C1 Ir1 N1 80.11(16) . .
C1 Ir1 N2 94.63(16) . .
C1 Ir1 S1 94.54(12) . .
C1 Ir1 S2 173.41(11) . .
C12 Ir1 N1 94.03(17) . .
C12 Ir1 N2 80.24(18) . .
C12 Ir1 S1 174.22(12) . .
C12 Ir1 S2 95.36(11) . .
N1 Ir1 S1 88.77(10) . .
N1 Ir1 S2 97.44(10) . .
N2 Ir1 N1 172.21(14) . .
N2 Ir1 S1 97.42(11) . .
N2 Ir1 S2 88.40(10) . .
S2 Ir1 S1 79.25(4) . .
C7 N1 Ir1 115.7(3) . .
C11 N1 C7 118.7(4) . .
C11 N1 Ir1 125.5(3) . .
C18 N2 Ir1 115.6(3) . .
C22 N2 C18 119.2(4) . .
C22 N2 Ir1 125.2(3) . .
C23 O1 P1 121.8(3) . .
C25 O2 P1 121.8(3) . .
O1 P1 O2 99.52(19) . .
O1 P1 S1 107.80(15) . .
O1 P1 S2 114.37(15) . .
O2 P1 S1 114.53(14) . .
O2 P1 S2 112.05(14) . .
S1 P1 S2 108.44(7) . .
P1 S1 Ir1 85.06(6) . .
P1 S2 Ir1 84.98(5) . .

loop_
_geom_bond_atom_site_label_1
_geom_bond_atom_site_label_2
_geom_bond_distance
_geom_bond_site_symmetry_2
C1 C2 1.393(6) .
C1 C6 1.420(6) .
C1 Ir1 2.008(4) .
C2 H2 0.9300 .
C2 C3 1.381(7) .
C3 H3 0.9300 .
C3 C4 1.379(8) .
C4 H4 0.9300 .
C4 C5 1.369(8) .
C5 H5 0.9300 .
C5 C6 1.399(6) .
C6 C7 1.452(6) .
C7 C8 1.398(7) .
C7 N1 1.353(6) .
C8 H8 0.9300 .
C8 C9 1.378(8) .
C9 H9 0.9300 .
C9 C10 1.358(8) .
C10 H10 0.9300 .
C10 C11 1.362(8) .
C11 H11 0.9300 .
C11 N1 1.346(6) .
C12 C13 1.394(7) .
C12 C17 1.394(7) .
C12 Ir1 2.012(4) .
C13 H13 0.9300 .
C13 C14 1.383(7) .
C14 H14 0.9300 .
C14 C15 1.371(9) .
C15 H15 0.9300 .
C15 C16 1.368(9) .
C16 H16 0.9300 .
C16 C17 1.402(7) .
C17 C18 1.455(7) .
C18 C19 1.385(7) .
C18 N2 1.365(6) .
C19 H19 0.9300 .
C19 C20 1.360(9) .
C20 H20 0.9300 .
C20 C21 1.380(9) .
C21 H21 0.9300 .
C21 C22 1.377(7) .
C22 H22 0.9300 .
C22 N2 1.340(6) .
C23 H23A 0.9700 .
C23 H23B 0.9700 .
C23 C24 1.422(8) .
C23 O1 1.463(6) .
C24 H24A 0.9600 .
C24 H24B 0.9600 .
C24 H24C 0.9600 .
C25 H25A 0.9700 .
C25 H25B 0.9700 .
C25 C26 1.467(8) .
C25 O2 1.440(7) .
C26 H26A 0.9600 .
C26 H26B 0.9600 .
C26 H26C 0.9600 .
Ir1 N1 2.058(4) .
Ir1 N2 2.048(4) .
Ir1 S1 2.5304(13) .
Ir1 S2 2.5226(11) .
O1 P1 1.577(3) .
O2 P1 1.578(3) .
P1 S1 1.9789(17) .
P1 S2 1.9932(16) .

loop_
_geom_torsion_atom_site_label_1
_geom_torsion_atom_site_label_2
_geom_torsion_atom_site_label_3
_geom_torsion_atom_site_label_4
_geom_torsion
_geom_torsion_site_symmetry_1
_geom_torsion_site_symmetry_2
_geom_torsion_site_symmetry_3
_geom_torsion_site_symmetry_4
C1 C2 C3 C4 -0.9(8) . . . .
C1 C6 C7 C8 178.4(4) . . . .
C1 C6 C7 N1 -2.3(5) . . . .
C2 C1 C6 C5 0.4(6) . . . .
C2 C1 C6 C7 -179.4(4) . . . .
C2 C3 C4 C5 1.0(8) . . . .
C3 C4 C5 C6 -0.4(8) . . . .
C4 C5 C6 C1 -0.3(7) . . . .
C4 C5 C6 C7 179.4(4) . . . .
C5 C6 C7 C8 -1.3(7) . . . .
C5 C6 C7 N1 178.0(4) . . . .
C6 C1 C2 C3 0.2(7) . . . .
C6 C7 C8 C9 -179.3(5) . . . .
C6 C7 N1 C11 179.2(4) . . . .
C6 C7 N1 Ir1 1.7(5) . . . .
C7 C8 C9 C10 0.3(8) . . . .
C8 C7 N1 C11 -1.4(6) . . . .
C8 C7 N1 Ir1 -179.0(3) . . . .
C8 C9 C10 C11 -2.0(9) . . . .
C9 C10 C11 N1 2.0(9) . . . .
C10 C11 N1 C7 -0.3(7) . . . .
C10 C11 N1 Ir1 177.0(4) . . . .
C12 C13 C14 C15 0.2(8) . . . .
C12 C17 C18 C19 179.1(5) . . . .
C12 C17 C18 N2 0.1(6) . . . .
C13 C12 C17 C16 -0.1(7) . . . .
C13 C12 C17 C18 179.4(4) . . . .
C13 C14 C15 C16 0.2(9) . . . .
C14 C15 C16 C17 -0.5(9) . . . .
C15 C16 C17 C12 0.5(8) . . . .
C15 C16 C17 C18 -179.1(5) . . . .
C16 C17 C18 C19 -1.4(8) . . . .
C16 C17 C18 N2 179.6(4) . . . .
C17 C12 C13 C14 -0.2(7) . . . .
C17 C18 C19 C20 -178.6(5) . . . .
C17 C18 N2 C22 178.7(4) . . . .
C17 C18 N2 Ir1 -1.5(5) . . . .
C18 C19 C20 C21 -0.8(9) . . . .
C19 C18 N2 C22 -0.4(7) . . . .
C19 C18 N2 Ir1 179.5(4) . . . .
C19 C20 C21 C22 1.3(9) . . . .
C20 C21 C22 N2 -1.4(9) . . . .
C21 C22 N2 C18 0.9(7) . . . .
C21 C22 N2 Ir1 -178.9(4) . . . .
C23 O1 P1 O2 -65.2(5) . . . .
C23 O1 P1 S1 175.1(4) . . . .
C23 O1 P1 S2 54.4(5) . . . .
C24 C23 O1 P1 171.9(5) . . . .
C25 O2 P1 O1 178.3(5) . . . .
C25 O2 P1 S1 -67.0(5) . . . .
C25 O2 P1 S2 57.0(5) . . . .
C26 C25 O2 P1 -168.0(5) . . . .
Ir1 C1 C2 C3 178.9(4) . . . .
Ir1 C1 C6 C5 -178.5(3) . . . .
Ir1 C1 C6 C7 1.8(5) . . . .
Ir1 C12 C13 C14 177.6(4) . . . .
Ir1 C12 C17 C16 -178.2(4) . . . .
Ir1 C12 C17 C18 1.4(5) . . . .
N1 C7 C8 C9 1.4(7) . . . .
N2 C18 C19 C20 0.3(8) . . . .
